data_4125524
loop_
_publ_author_name
'Georgiou, Irene'
'Kervyn, Simon'
'Rossignon, Alexandre'
'De Leo, Federica'
'Wouters, Johan'
'Bruylants, Gilles'
'Bonifazi, Davide'

_publ_section_title
;
 Versatile Self-Adapting Boronic Acids for H-Bond Recognition: From
 Discrete to Polymeric Supramolecules.
;
_journal_issue 7
_journal_name_full 'Journal of the American Chemical Society'
_journal_page_first 2710
_journal_page_last 2727
_journal_paper_doi 10.1021/jacs.6b11362
_journal_volume 139
_journal_year 2017
_chemical_formula_moiety 'C7 H9 B O2 S, C8 H6 N2'
_chemical_formula_sum 'C15 H15 B N2 O2 S'
_chemical_formula_weight 298.16
_chemical_name_systematic
;
 ?
;
_space_group_IT_number 60
_symmetry_cell_setting orthorhombic
_symmetry_space_group_name_Hall '-P 2n 2ab'
_symmetry_space_group_name_H-M 'P b c n'
_atom_sites_solution_hydrogens geom
_atom_sites_solution_primary direct
_atom_sites_solution_secondary difmap
_audit_creation_method SHELXL-97
_cell_angle_alpha 90.00
_cell_angle_beta 90.00
_cell_angle_gamma 90.00
_cell_formula_units_Z 24
_cell_length_a 24.7752(15)
_cell_length_b 13.4269(8)
_cell_length_c 27.4783(14)
_cell_measurement_reflns_used 3725
_cell_measurement_temperature 293(2)
_cell_measurement_theta_max 32.4850
_cell_measurement_theta_min 3.1484
_cell_volume 9140.8(9)
_computing_cell_refinement
;
CrysAlisPro, Agilent Technologies,
Version 1.171.35.11 (release 16-05-2011 CrysAlis171 .NET)
(compiled May 16 2011,17:55:39)
;
_computing_data_collection
;
CrysAlisPro, Agilent Technologies,
Version 1.171.35.11 (release 16-05-2011 CrysAlis171 .NET)
(compiled May 16 2011,17:55:39)
;
_computing_data_reduction
;
CrysAlisPro, Agilent Technologies,
Version 1.171.35.11 (release 16-05-2011 CrysAlis171 .NET)
(compiled May 16 2011,17:55:39)
;
_computing_structure_refinement 'SHELXL-97 (Sheldrick, 1997)'
_computing_structure_solution Sir92
_diffrn_ambient_temperature 293(2)
_diffrn_detector_area_resol_mean 10.3712
_diffrn_measured_fraction_theta_full 0.997
_diffrn_measured_fraction_theta_max 0.997
_diffrn_measurement_device_type 'Xcalibur, Ruby, Gemini ultra'
_diffrn_measurement_method '\w scans'
_diffrn_radiation_monochromator graphite
_diffrn_radiation_source 'fine-focus sealed tube'
_diffrn_radiation_type MoK\a
_diffrn_radiation_wavelength 0.71073
_diffrn_reflns_av_R_equivalents 0.0688
_diffrn_reflns_av_sigmaI/netI 0.0817
_diffrn_reflns_limit_h_max 29
_diffrn_reflns_limit_h_min -27
_diffrn_reflns_limit_k_max 15
_diffrn_reflns_limit_k_min -15
_diffrn_reflns_limit_l_max 32
_diffrn_reflns_limit_l_min -29
_diffrn_reflns_number 29942
_diffrn_reflns_theta_full 25.00
_diffrn_reflns_theta_max 25.03
_diffrn_reflns_theta_min 3.15
_exptl_absorpt_coefficient_mu 0.217
_exptl_absorpt_correction_T_max 0.9914
_exptl_absorpt_correction_T_min 0.9146
_exptl_absorpt_correction_type multi-scan
_exptl_absorpt_process_details
;
CrysAlisPro, Agilent Technologies,
Version 1.171.35.11 (release 16-05-2011 CrysAlis171 .NET)
(compiled May 16 2011,17:55:39)
Empirical absorption correction using spherical harmonics,
 implemented in SCALE3 ABSPACK scaling algorithm.
;
_exptl_crystal_colour colorless
_exptl_crystal_density_diffrn 1.300
_exptl_crystal_density_method 'not measured'
_exptl_crystal_description prism
_exptl_crystal_F_000 3744
_exptl_crystal_size_max 0.42
_exptl_crystal_size_mid 0.20
_exptl_crystal_size_min 0.04
_refine_diff_density_max 0.389
_refine_diff_density_min -0.219
_refine_diff_density_rms 0.042
_refine_ls_extinction_method none
_refine_ls_goodness_of_fit_ref 1.045
_refine_ls_hydrogen_treatment constr
_refine_ls_matrix_type full
_refine_ls_number_parameters 568
_refine_ls_number_reflns 8051
_refine_ls_number_restraints 0
_refine_ls_restrained_S_all 1.045
_refine_ls_R_factor_all 0.1730
_refine_ls_R_factor_gt 0.0848
_refine_ls_shift/su_max 0.000
_refine_ls_shift/su_mean 0.000
_refine_ls_structure_factor_coef Fsqd
_refine_ls_weighting_details 'calc w=1/[\s^2^(Fo^2^)+(0.0505P)^2^+4.7241P] where P=(Fo^2^+2Fc^2^)/3'
_refine_ls_weighting_scheme calc
_refine_ls_wR_factor_gt 0.1521
_refine_ls_wR_factor_ref 0.1913
_reflns_number_gt 4102
_reflns_number_total 8051
_reflns_threshold_expression >2sigma(I)
_cod_data_source_file ja6b11362_si_015.cif
_cod_data_source_block bn_bfv046metoh
_cod_depositor_comments 'Adding full bibliography for 4125513--4125529.cif.'
_cod_database_code 4125524

loop_
_symmetry_equiv_pos_as_xyz
'x, y, z'
'-x+1/2, -y+1/2, z+1/2'
'x+1/2, -y+1/2, -z'
'-x, y, -z+1/2'
'-x, -y, -z'
'x-1/2, y-1/2, -z-1/2'
'-x-1/2, y-1/2, z'
'x, -y, z-1/2'

loop_
_atom_site_label
_atom_site_type_symbol
_atom_site_fract_x
_atom_site_fract_y
_atom_site_fract_z
_atom_site_U_iso_or_equiv
_atom_site_adp_type
_atom_site_occupancy
_atom_site_symmetry_multiplicity
_atom_site_calc_flag
_atom_site_refinement_flags
C1 C 0.12375(17) 0.1341(3) 0.86251(15) 0.0572(11) Uani 1 1 d .
C2 C 0.16971(19) 0.1872(3) 0.84939(16) 0.0633(12) Uani 1 1 d .
H2 H 0.2003 0.1813 0.8688 0.076 Uiso 1 1 calc R
C3 C 0.17229(19) 0.2483(3) 0.80885(16) 0.0651(12) Uani 1 1 d .
H3 H 0.2041 0.2818 0.8015 0.078 Uiso 1 1 calc R
C4 C 0.1280(2) 0.2592(3) 0.77957(16) 0.0677(13) Uani 1 1 d .
C5 C 0.0813(2) 0.2093(4) 0.79155(17) 0.0754(14) Uani 1 1 d .
H5 H 0.0508 0.2170 0.7723 0.091 Uiso 1 1 calc R
C6 C 0.07934(18) 0.1472(4) 0.83231(17) 0.0713(13) Uani 1 1 d .
H6 H 0.0474 0.1137 0.8394 0.086 Uiso 1 1 calc R
C7 C 0.1951(2) 0.3621(5) 0.7150(2) 0.125(2) Uani 1 1 d .
H7A H 0.1976 0.4032 0.6865 0.188 Uiso 1 1 calc R
H7B H 0.2146 0.3012 0.7097 0.188 Uiso 1 1 calc R
H7C H 0.2103 0.3967 0.7423 0.188 Uiso 1 1 calc R
C8 C 0.38519(15) 0.3155(3) 0.56666(15) 0.0498(10) Uani 1 1 d .
C9 C 0.43262(17) 0.3625(3) 0.58125(15) 0.0591(11) Uani 1 1 d .
H9 H 0.4639 0.3511 0.5634 0.071 Uiso 1 1 calc R
C10 C 0.43524(17) 0.4247(3) 0.62070(16) 0.0584(11) Uani 1 1 d .
H10 H 0.4678 0.4549 0.6290 0.070 Uiso 1 1 calc R
C11 C 0.38935(18) 0.4428(3) 0.64838(15) 0.0562(11) Uani 1 1 d .
C12 C 0.34138(17) 0.3983(3) 0.63460(16) 0.0600(12) Uani 1 1 d .
H12 H 0.3100 0.4109 0.6521 0.072 Uiso 1 1 calc R
C13 C 0.33999(16) 0.3351(3) 0.59489(15) 0.0578(11) Uani 1 1 d .
H13 H 0.3075 0.3046 0.5868 0.069 Uiso 1 1 calc R
C14 C 0.33078(19) 0.5293(4) 0.72373(18) 0.0918(16) Uani 1 1 d .
H14A H 0.3310 0.5724 0.7516 0.138 Uiso 1 1 calc R
H14B H 0.3197 0.4637 0.7334 0.138 Uiso 1 1 calc R
H14C H 0.3060 0.5547 0.6999 0.138 Uiso 1 1 calc R
C15 C 0.37195(17) 0.1128(3) 0.66603(15) 0.0570(11) Uani 1 1 d .
C16 C 0.41706(18) 0.1644(3) 0.68155(17) 0.0697(13) Uani 1 1 d .
H16 H 0.4489 0.1579 0.6640 0.084 Uiso 1 1 calc R
C17 C 0.4168(2) 0.2254(4) 0.72213(18) 0.0757(14) Uani 1 1 d .
H17 H 0.4482 0.2581 0.7315 0.091 Uiso 1 1 calc R
C18 C 0.3701(2) 0.2380(3) 0.74874(16) 0.0674(13) Uani 1 1 d .
C19 C 0.3242(2) 0.1890(4) 0.73327(18) 0.0749(14) Uani 1 1 d .
H19 H 0.2920 0.1974 0.7502 0.090 Uiso 1 1 calc R
C20 C 0.32563(18) 0.1279(3) 0.69296(17) 0.0688(13) Uani 1 1 d .
H20 H 0.2941 0.0955 0.6836 0.083 Uiso 1 1 calc R
C21 C 0.4312(2) 0.3623(4) 0.80992(19) 0.1106(19) Uani 1 1 d .
H21A H 0.4315 0.4036 0.8384 0.166 Uiso 1 1 calc R
H21B H 0.4407 0.4015 0.7820 0.166 Uiso 1 1 calc R
H21C H 0.4568 0.3092 0.8138 0.166 Uiso 1 1 calc R
C22 C 0.37472(17) 0.6056(3) 0.53569(14) 0.0495(10) Uani 1 1 d .
C23 C 0.28353(19) 0.5863(3) 0.54018(18) 0.0688(13) Uani 1 1 d .
H23 H 0.2516 0.5612 0.5274 0.083 Uiso 1 1 calc R
C24 C 0.2805(2) 0.6399(3) 0.58341(18) 0.0713(13) Uani 1 1 d .
H24 H 0.2473 0.6498 0.5985 0.086 Uiso 1 1 calc R
C25 C 0.3258(2) 0.6771(3) 0.60307(18) 0.0720(13) Uani 1 1 d .
H25 H 0.3248 0.7132 0.6319 0.086 Uiso 1 1 calc R
C26 C 0.37499(18) 0.6598(3) 0.57878(15) 0.0541(11) Uani 1 1 d .
C27 C 0.4254(2) 0.6939(3) 0.59631(17) 0.0715(13) Uani 1 1 d .
H27 H 0.4273 0.7304 0.6250 0.086 Uiso 1 1 calc R
C28 C 0.4707(2) 0.6727(3) 0.57102(18) 0.0723(13) Uani 1 1 d .
H28 H 0.5043 0.6936 0.5820 0.087 Uiso 1 1 calc R
C29 C 0.46559(19) 0.6188(3) 0.52795(17) 0.0672(13) Uani 1 1 d .
H29 H 0.4971 0.6056 0.5107 0.081 Uiso 1 1 calc R
C30 C 0.37129(18) 0.8707(3) 0.49299(16) 0.0563(11) Uani 1 1 d .
C31 C 0.2810(2) 0.8530(4) 0.50260(19) 0.0746(14) Uani 1 1 d .
H31 H 0.2498 0.8634 0.5208 0.089 Uiso 1 1 calc R
C32 C 0.2756(2) 0.8004(4) 0.4594(2) 0.0804(14) Uani 1 1 d .
H32 H 0.2422 0.7770 0.4491 0.096 Uiso 1 1 calc R
C33 C 0.3204(2) 0.7844(4) 0.43294(18) 0.0782(14) Uani 1 1 d .
H33 H 0.3180 0.7499 0.4037 0.094 Uiso 1 1 calc R
C34 C 0.37014(19) 0.8190(3) 0.44895(16) 0.0598(12) Uani 1 1 d .
C35 C 0.4193(2) 0.8061(4) 0.42389(18) 0.0775(14) Uani 1 1 d .
H35 H 0.4198 0.7735 0.3940 0.093 Uiso 1 1 calc R
C36 C 0.4652(2) 0.8408(4) 0.44309(19) 0.0761(14) Uani 1 1 d .
H36 H 0.4980 0.8322 0.4272 0.091 Uiso 1 1 calc R
C37 C 0.46251(19) 0.8902(3) 0.48759(19) 0.0731(13) Uani 1 1 d .
H37 H 0.4948 0.9130 0.5009 0.088 Uiso 1 1 calc R
C38 C 0.3774(2) 1.0690(3) 0.39324(17) 0.0618(12) Uani 1 1 d .
C39 C 0.4677(2) 1.0852(4) 0.3851(2) 0.0863(16) Uani 1 1 d .
H39 H 0.5007 1.1079 0.3969 0.104 Uiso 1 1 calc R
C40 C 0.4676(3) 1.0340(4) 0.3408(2) 0.0964(18) Uani 1 1 d .
H40 H 0.4996 1.0233 0.3239 0.116 Uiso 1 1 calc R
C41 C 0.4199(3) 1.0001(4) 0.32295(19) 0.0899(17) Uani 1 1 d .
H41 H 0.4188 0.9661 0.2935 0.108 Uiso 1 1 calc R
C42 C 0.3724(3) 1.0169(3) 0.34950(17) 0.0725(14) Uani 1 1 d .
C43 C 0.3217(3) 0.9870(4) 0.3340(2) 0.0926(18) Uani 1 1 d .
H43 H 0.3176 0.9534 0.3046 0.111 Uiso 1 1 calc R
C44 C 0.2783(3) 1.0076(4) 0.3623(2) 0.0992(18) Uani 1 1 d .
H44 H 0.2437 0.9887 0.3528 0.119 Uiso 1 1 calc R
C45 C 0.2870(2) 1.0585(4) 0.40644(19) 0.0829(15) Uani 1 1 d .
H45 H 0.2570 1.0716 0.4258 0.100 Uiso 1 1 calc R
N1 N 0.42031(15) 0.5850(2) 0.50964(12) 0.0591(9) Uani 1 1 d .
N2 N 0.32862(15) 0.5683(3) 0.51606(12) 0.0596(9) Uani 1 1 d .
N3 N 0.41804(16) 0.9072(3) 0.51230(13) 0.0677(10) Uani 1 1 d .
N4 N 0.32640(16) 0.8893(3) 0.51998(13) 0.0675(10) Uani 1 1 d .
N5 N 0.42467(18) 1.1035(3) 0.41102(14) 0.0739(11) Uani 1 1 d .
N6 N 0.33373(18) 1.0886(3) 0.42221(14) 0.0716(11) Uani 1 1 d .
O1 O 0.07799(11) 0.0133(2) 0.91828(11) 0.0799(9) Uani 1 1 d .
H1D H 0.0794 -0.0071 0.9464 0.104 Uiso 1 1 calc R
O2 O 0.16869(12) 0.0595(2) 0.93505(11) 0.0850(10) Uani 1 1 d .
H2D H 0.1639 0.0210 0.9578 0.110 Uiso 1 1 calc R
O3 O 0.33588(11) 0.1966(2) 0.51229(11) 0.0763(9) Uani 1 1 d .
H3D H 0.3387 0.1658 0.4866 0.099 Uiso 1 1 calc R
O4 O 0.42674(11) 0.2369(2) 0.49304(11) 0.0771(9) Uani 1 1 d .
H4D H 0.4209 0.1964 0.4713 0.100 Uiso 1 1 calc R
O5 O 0.32710(11) -0.0062(2) 0.60912(11) 0.0808(10) Uani 1 1 d .
H5D H 0.3294 -0.0292 0.5816 0.105 Uiso 1 1 calc R
O6 O 0.41899(11) 0.0373(2) 0.59420(12) 0.0846(10) Uani 1 1 d .
H6D H 0.4156 -0.0045 0.5726 0.110 Uiso 1 1 calc R
S1 S 0.12688(7) 0.33463(11) 0.72681(5) 0.0960(5) Uani 1 1 d .
S2 S 0.39677(5) 0.52380(10) 0.69818(5) 0.0798(4) Uani 1 1 d .
S3 S 0.36522(7) 0.31122(12) 0.80156(5) 0.1009(5) Uani 1 1 d .
B1 B 0.1232(2) 0.0653(4) 0.90805(19) 0.0596(14) Uani 1 1 d .
B2 B 0.3824(2) 0.2458(4) 0.52138(18) 0.0545(13) Uani 1 1 d .
B3 B 0.3725(2) 0.0440(4) 0.61982(19) 0.0611(14) Uani 1 1 d .

loop_
_atom_site_aniso_label
_atom_site_aniso_U_11
_atom_site_aniso_U_22
_atom_site_aniso_U_33
_atom_site_aniso_U_23
_atom_site_aniso_U_13
_atom_site_aniso_U_12
C1 0.057(3) 0.061(3) 0.054(3) -0.008(2) -0.007(2) 0.008(2)
C2 0.075(3) 0.066(3) 0.049(3) -0.003(2) -0.015(2) 0.008(2)
C3 0.080(3) 0.059(3) 0.056(3) -0.003(2) -0.001(3) -0.001(2)
C4 0.087(4) 0.058(3) 0.058(3) -0.001(2) -0.005(3) 0.012(3)
C5 0.075(4) 0.093(4) 0.059(3) -0.003(3) -0.013(3) 0.022(3)
C6 0.066(3) 0.084(3) 0.064(3) -0.003(3) 0.002(3) 0.007(3)
C7 0.161(6) 0.113(5) 0.101(5) 0.025(4) 0.003(4) -0.002(4)
C8 0.046(3) 0.049(2) 0.055(3) 0.005(2) 0.002(2) 0.000(2)
C9 0.052(3) 0.064(3) 0.061(3) 0.005(2) 0.005(2) -0.003(2)
C10 0.056(3) 0.060(3) 0.060(3) -0.001(2) -0.006(2) -0.008(2)
C11 0.066(3) 0.050(3) 0.053(3) 0.004(2) -0.004(2) 0.002(2)
C12 0.055(3) 0.066(3) 0.060(3) -0.005(2) 0.003(2) 0.005(2)
C13 0.050(3) 0.065(3) 0.059(3) 0.001(2) -0.005(2) -0.006(2)
C14 0.107(4) 0.088(4) 0.081(4) -0.017(3) 0.015(3) 0.004(3)
C15 0.050(3) 0.066(3) 0.054(3) 0.015(2) 0.007(2) 0.005(2)
C16 0.062(3) 0.080(3) 0.067(3) 0.005(3) 0.015(3) 0.005(3)
C17 0.077(4) 0.079(3) 0.071(4) -0.001(3) 0.004(3) -0.006(3)
C18 0.088(4) 0.064(3) 0.050(3) 0.015(2) 0.014(3) 0.010(3)
C19 0.075(4) 0.090(4) 0.060(3) 0.015(3) 0.019(3) 0.022(3)
C20 0.063(3) 0.078(3) 0.065(3) 0.014(3) 0.001(3) 0.009(2)
C21 0.154(6) 0.091(4) 0.087(4) -0.018(3) 0.000(4) -0.016(4)
C22 0.059(3) 0.048(2) 0.042(3) 0.005(2) -0.003(2) 0.006(2)
C23 0.060(3) 0.065(3) 0.081(4) 0.005(3) -0.008(3) 0.005(2)
C24 0.067(3) 0.069(3) 0.077(4) 0.003(3) 0.015(3) 0.014(3)
C25 0.087(4) 0.061(3) 0.068(3) -0.007(2) 0.013(3) 0.009(3)
C26 0.070(3) 0.044(2) 0.048(3) 0.006(2) 0.001(2) -0.006(2)
C27 0.091(4) 0.061(3) 0.062(3) -0.004(2) 0.002(3) -0.010(3)
C28 0.073(3) 0.077(3) 0.068(3) -0.002(3) -0.002(3) -0.016(3)
C29 0.061(3) 0.076(3) 0.065(3) 0.009(3) 0.011(3) -0.007(2)
C30 0.060(3) 0.052(3) 0.057(3) 0.015(2) -0.006(3) 0.000(2)
C31 0.067(3) 0.075(3) 0.082(4) 0.019(3) 0.015(3) -0.003(3)
C32 0.074(4) 0.086(4) 0.081(4) 0.001(3) -0.008(3) -0.011(3)
C33 0.086(4) 0.081(4) 0.067(3) -0.007(3) 0.000(3) -0.005(3)
C34 0.069(3) 0.055(3) 0.055(3) 0.006(2) -0.008(3) -0.007(2)
C35 0.077(4) 0.081(4) 0.074(4) -0.007(3) 0.004(3) 0.005(3)
C36 0.068(4) 0.075(4) 0.085(4) -0.002(3) 0.014(3) 0.015(3)
C37 0.065(3) 0.068(3) 0.086(4) 0.002(3) -0.007(3) 0.004(3)
C38 0.085(4) 0.047(3) 0.054(3) 0.006(2) 0.007(3) 0.007(2)
C39 0.089(4) 0.082(4) 0.088(4) -0.008(3) -0.008(3) 0.020(3)
C40 0.119(5) 0.091(4) 0.080(4) -0.004(3) 0.015(4) 0.035(4)
C41 0.142(5) 0.064(3) 0.064(4) -0.011(3) -0.001(4) 0.027(4)
C42 0.116(5) 0.051(3) 0.051(3) -0.002(2) -0.004(3) 0.009(3)
C43 0.153(6) 0.065(3) 0.060(4) -0.015(3) -0.017(4) -0.024(4)
C44 0.126(5) 0.086(4) 0.086(4) -0.004(4) -0.012(4) -0.039(4)
C45 0.101(4) 0.070(3) 0.078(4) 0.003(3) 0.012(3) -0.020(3)
N1 0.060(2) 0.064(2) 0.054(2) 0.0023(19) 0.008(2) 0.0018(19)
N2 0.054(2) 0.071(2) 0.053(2) 0.0022(19) -0.001(2) 0.0067(19)
N3 0.064(3) 0.069(2) 0.071(3) -0.005(2) -0.003(2) 0.005(2)
N4 0.064(3) 0.073(3) 0.066(3) 0.007(2) 0.011(2) -0.003(2)
N5 0.077(3) 0.069(3) 0.076(3) -0.004(2) 0.001(3) 0.009(2)
N6 0.086(3) 0.058(2) 0.070(3) 0.001(2) -0.007(3) -0.012(2)
O1 0.069(2) 0.106(3) 0.065(2) 0.0168(19) -0.0096(17) -0.0054(19)
O2 0.064(2) 0.113(3) 0.078(2) 0.034(2) -0.0057(18) -0.0066(18)
O3 0.063(2) 0.090(2) 0.077(2) -0.0197(18) 0.0063(17) -0.0155(17)
O4 0.063(2) 0.092(2) 0.076(2) -0.0266(18) 0.0035(17) -0.0081(17)
O5 0.068(2) 0.111(3) 0.063(2) -0.0046(19) 0.0098(17) -0.0131(19)
O6 0.055(2) 0.106(3) 0.093(3) -0.024(2) 0.0065(18) -0.0034(18)
S1 0.1296(13) 0.0874(10) 0.0711(10) 0.0155(8) -0.0021(9) 0.0202(9)
S2 0.0959(10) 0.0776(8) 0.0659(8) -0.0138(7) -0.0036(7) -0.0085(7)
S3 0.1344(14) 0.1025(11) 0.0658(9) -0.0012(8) 0.0154(9) 0.0241(10)
B1 0.055(3) 0.071(4) 0.053(3) -0.003(3) 0.001(3) 0.005(3)
B2 0.052(3) 0.058(3) 0.053(3) 0.005(3) 0.003(3) 0.009(3)
B3 0.052(3) 0.070(4) 0.062(4) 0.017(3) 0.003(3) 0.005(3)

loop_
_atom_type_symbol
_atom_type_description
_atom_type_scat_dispersion_real
_atom_type_scat_dispersion_imag
_atom_type_scat_source
C C 0.0033 0.0016 'International Tables Vol C Tables 4.2.6.8 and 6.1.1.4'
H H 0.0000 0.0000 'International Tables Vol C Tables 4.2.6.8 and 6.1.1.4'
N N 0.0061 0.0033 'International Tables Vol C Tables 4.2.6.8 and 6.1.1.4'
O O 0.0106 0.0060 'International Tables Vol C Tables 4.2.6.8 and 6.1.1.4'
S S 0.1246 0.1234 'International Tables Vol C Tables 4.2.6.8 and 6.1.1.4'
B B 0.0013 0.0007 'International Tables Vol C Tables 4.2.6.8 and 6.1.1.4'

loop_
_geom_angle_atom_site_label_1
_geom_angle_atom_site_label_2
_geom_angle_atom_site_label_3
_geom_angle
C6 C1 C2 115.4(4)
C6 C1 B1 123.3(4)
C2 C1 B1 121.3(4)
C3 C2 C1 123.3(4)
C3 C2 H2 118.3
C1 C2 H2 118.3
C4 C3 C2 120.0(4)
C4 C3 H3 120.0
C2 C3 H3 120.0
C3 C4 C5 118.7(4)
C3 C4 S1 123.7(4)
C5 C4 S1 117.5(4)
C4 C5 C6 120.8(4)
C4 C5 H5 119.6
C6 C5 H5 119.6
C1 C6 C5 121.7(4)
C1 C6 H6 119.1
C5 C6 H6 119.1
S1 C7 H7A 109.5
S1 C7 H7B 109.5
H7A C7 H7B 109.5
S1 C7 H7C 109.5
H7A C7 H7C 109.5
H7B C7 H7C 109.5
C13 C8 C9 115.7(4)
C13 C8 B2 121.7(4)
C9 C8 B2 122.6(4)
C10 C9 C8 123.0(4)
C10 C9 H9 118.5
C8 C9 H9 118.5
C9 C10 C11 120.0(4)
C9 C10 H10 120.0
C11 C10 H10 120.0
C12 C11 C10 118.6(4)
C12 C11 S2 124.8(4)
C10 C11 S2 116.6(3)
C13 C12 C11 120.2(4)
C13 C12 H12 119.9
C11 C12 H12 119.9
C12 C13 C8 122.5(4)
C12 C13 H13 118.7
C8 C13 H13 118.7
S2 C14 H14A 109.5
S2 C14 H14B 109.5
H14A C14 H14B 109.5
S2 C14 H14C 109.5
H14A C14 H14C 109.5
H14B C14 H14C 109.5
C20 C15 C16 115.7(4)
C20 C15 B3 121.8(4)
C16 C15 B3 122.5(4)
C15 C16 C17 122.7(4)
C15 C16 H16 118.6
C17 C16 H16 118.6
C18 C17 C16 120.3(5)
C18 C17 H17 119.8
C16 C17 H17 119.8
C17 C18 C19 118.0(5)
C17 C18 S3 124.4(4)
C19 C18 S3 117.6(4)
C20 C19 C18 120.7(4)
C20 C19 H19 119.7
C18 C19 H19 119.7
C19 C20 C15 122.6(5)
C19 C20 H20 118.7
C15 C20 H20 118.7
S3 C21 H21A 109.5
S3 C21 H21B 109.5
H21A C21 H21B 109.5
S3 C21 H21C 109.5
H21A C21 H21C 109.5
H21B C21 H21C 109.5
N2 C22 N1 114.4(4)
N2 C22 C26 122.3(4)
N1 C22 C26 123.3(4)
N2 C23 C24 124.7(4)
N2 C23 H23 117.7
C24 C23 H23 117.7
C25 C24 C23 119.4(4)
C25 C24 H24 120.3
C23 C24 H24 120.3
C24 C25 C26 118.1(5)
C24 C25 H25 120.9
C26 C25 H25 120.9
C22 C26 C25 119.1(4)
C22 C26 C27 117.6(4)
C25 C26 C27 123.3(4)
C28 C27 C26 119.4(4)
C28 C27 H27 120.3
C26 C27 H27 120.3
C27 C28 C29 118.1(4)
C27 C28 H28 120.9
C29 C28 H28 120.9
N1 C29 C28 125.7(4)
N1 C29 H29 117.2
C28 C29 H29 117.2
N4 C30 N3 114.6(4)
N4 C30 C34 123.2(4)
N3 C30 C34 122.2(4)
N4 C31 C32 125.5(5)
N4 C31 H31 117.3
C32 C31 H31 117.3
C33 C32 C31 117.8(5)
C33 C32 H32 121.1
C31 C32 H32 121.1
C32 C33 C34 120.5(5)
C32 C33 H33 119.8
C34 C33 H33 119.8
C33 C34 C30 117.3(5)
C33 C34 C35 124.8(5)
C30 C34 C35 117.8(4)
C36 C35 C34 119.9(5)
C36 C35 H35 120.0
C34 C35 H35 120.0
C35 C36 C37 118.2(5)
C35 C36 H36 120.9
C37 C36 H36 120.9
N3 C37 C36 125.2(5)
N3 C37 H37 117.4
C36 C37 H37 117.4
N5 C38 N6 114.1(4)
N5 C38 C42 124.1(5)
N6 C38 C42 121.8(5)
N5 C39 C40 124.5(5)
N5 C39 H39 117.8
C40 C39 H39 117.8
C41 C40 C39 118.8(5)
C41 C40 H40 120.6
C39 C40 H40 120.6
C40 C41 C42 119.3(5)
C40 C41 H41 120.4
C42 C41 H41 120.4
C43 C42 C38 119.4(5)
C43 C42 C41 123.7(6)
C38 C42 C41 116.9(5)
C44 C43 C42 118.9(5)
C44 C43 H43 120.5
C42 C43 H43 120.5
C43 C44 C45 118.1(5)
C43 C44 H44 121.0
C45 C44 H44 121.0
N6 C45 C44 125.0(5)
N6 C45 H45 117.5
C44 C45 H45 117.5
C29 N1 C22 115.9(4)
C23 N2 C22 116.4(4)
C37 N3 C30 116.6(4)
C31 N4 C30 115.7(4)
C39 N5 C38 116.5(4)
C45 N6 C38 116.7(4)
B1 O1 H1D 109.5
B1 O2 H2D 109.5
B2 O3 H3D 109.5
B2 O4 H4D 109.5
B3 O5 H5D 109.5
B3 O6 H6D 109.5
C7 S1 C4 104.8(3)
C11 S2 C14 103.7(2)
C18 S3 C21 104.9(3)
O1 B1 O2 123.2(4)
O1 B1 C1 118.8(4)
O2 B1 C1 118.0(4)
O4 B2 O3 122.9(4)
O4 B2 C8 118.5(4)
O3 B2 C8 118.6(4)
O5 B3 O6 124.4(5)
O5 B3 C15 117.7(4)
O6 B3 C15 117.9(4)

loop_
_geom_bond_atom_site_label_1
_geom_bond_atom_site_label_2
_geom_bond_distance
C1 C6 1.389(5)
C1 C2 1.391(5)
C1 B1 1.556(7)
C2 C3 1.385(6)
C2 H2 0.9300
C3 C4 1.369(5)
C3 H3 0.9300
C4 C5 1.375(6)
C4 S1 1.769(5)
C5 C6 1.397(6)
C5 H5 0.9300
C6 H6 0.9300
C7 S1 1.760(6)
C7 H7A 0.9600
C7 H7B 0.9600
C7 H7C 0.9600
C8 C13 1.388(5)
C8 C9 1.392(5)
C8 B2 1.558(6)
C9 C10 1.370(5)
C9 H9 0.9300
C10 C11 1.389(5)
C10 H10 0.9300
C11 C12 1.383(5)
C11 S2 1.758(4)
C12 C13 1.382(5)
C12 H12 0.9300
C13 H13 0.9300
C14 S2 1.781(5)
C14 H14A 0.9600
C14 H14B 0.9600
C14 H14C 0.9600
C15 C20 1.380(5)
C15 C16 1.382(6)
C15 B3 1.571(7)
C16 C17 1.384(6)
C16 H16 0.9300
C17 C18 1.378(6)
C17 H17 0.9300
C18 C19 1.380(6)
C18 S3 1.757(5)
C19 C20 1.379(6)
C19 H19 0.9300
C20 H20 0.9300
C21 S3 1.787(5)
C21 H21A 0.9600
C21 H21B 0.9600
C21 H21C 0.9600
C22 N2 1.359(5)
C22 N1 1.365(5)
C22 C26 1.390(5)
C23 N2 1.321(5)
C23 C24 1.391(6)
C23 H23 0.9300
C24 C25 1.343(6)
C24 H24 0.9300
C25 C26 1.408(5)
C25 H25 0.9300
C26 C27 1.414(6)
C27 C28 1.350(6)
C27 H27 0.9300
C28 C29 1.393(6)
C28 H28 0.9300
C29 N1 1.310(5)
C29 H29 0.9300
C30 N4 1.360(5)
C30 N3 1.365(5)
C30 C34 1.396(6)
C31 N4 1.316(5)
C31 C32 1.387(6)
C31 H31 0.9300
C32 C33 1.344(6)
C32 H32 0.9300
C33 C34 1.389(6)
C33 H33 0.9300
C34 C35 1.409(6)
C35 C36 1.337(6)
C35 H35 0.9300
C36 C37 1.393(6)
C36 H36 0.9300
C37 N3 1.314(5)
C37 H37 0.9300
C38 N5 1.351(5)
C38 N6 1.369(5)
C38 C42 1.396(6)
C39 N5 1.305(6)
C39 C40 1.399(7)
C39 H39 0.9300
C40 C41 1.357(7)
C40 H40 0.9300
C41 C42 1.405(6)
C41 H41 0.9300
C42 C43 1.384(6)
C43 C44 1.356(7)
C43 H43 0.9300
C44 C45 1.410(7)
C44 H44 0.9300
C45 N6 1.301(6)
C45 H45 0.9300
O1 B1 1.351(6)
O1 H1D 0.8200
O2 B1 1.351(5)
O2 H2D 0.8200
O3 B2 1.352(5)
O3 H3D 0.8200
O4 B2 1.351(5)
O4 H4D 0.8200
O5 B3 1.344(6)
O5 H5D 0.8200
O6 B3 1.352(5)
O6 H6D 0.8200

loop_
_geom_torsion_atom_site_label_1
_geom_torsion_atom_site_label_2
_geom_torsion_atom_site_label_3
_geom_torsion_atom_site_label_4
_geom_torsion
C6 C1 C2 C3 -0.8(6)
B1 C1 C2 C3 179.1(4)
C1 C2 C3 C4 0.4(7)
C2 C3 C4 C5 0.5(6)
C2 C3 C4 S1 -179.6(3)
C3 C4 C5 C6 -1.1(7)
S1 C4 C5 C6 179.1(3)
C2 C1 C6 C5 0.2(6)
B1 C1 C6 C5 -179.7(4)
C4 C5 C6 C1 0.7(7)
C13 C8 C9 C10 -0.3(6)
B2 C8 C9 C10 179.3(4)
C8 C9 C10 C11 0.5(6)
C9 C10 C11 C12 -1.2(6)
C9 C10 C11 S2 -179.9(3)
C10 C11 C12 C13 1.8(6)
S2 C11 C12 C13 -179.6(3)
C11 C12 C13 C8 -1.7(6)
C9 C8 C13 C12 0.9(6)
B2 C8 C13 C12 -178.7(4)
C20 C15 C16 C17 1.6(6)
B3 C15 C16 C17 179.8(4)
C15 C16 C17 C18 -0.8(7)
C16 C17 C18 C19 -0.7(7)
C16 C17 C18 S3 178.6(4)
C17 C18 C19 C20 1.4(7)
S3 C18 C19 C20 -178.0(3)
C18 C19 C20 C15 -0.5(7)
C16 C15 C20 C19 -1.0(6)
B3 C15 C20 C19 -179.2(4)
N2 C23 C24 C25 -0.1(7)
C23 C24 C25 C26 -0.1(7)
N2 C22 C26 C25 -0.1(6)
N1 C22 C26 C25 -179.9(4)
N2 C22 C26 C27 179.1(4)
N1 C22 C26 C27 -0.8(6)
C24 C25 C26 C22 0.1(6)
C24 C25 C26 C27 -179.0(4)
C22 C26 C27 C28 0.0(6)
C25 C26 C27 C28 179.1(4)
C26 C27 C28 C29 0.8(7)
C27 C28 C29 N1 -0.9(7)
N4 C31 C32 C33 0.3(8)
C31 C32 C33 C34 0.6(7)
C32 C33 C34 C30 -0.3(7)
C32 C33 C34 C35 -180.0(5)
N4 C30 C34 C33 -0.8(6)
N3 C30 C34 C33 179.4(4)
N4 C30 C34 C35 178.8(4)
N3 C30 C34 C35 -0.9(6)
C33 C34 C35 C36 -178.7(5)
C30 C34 C35 C36 1.7(7)
C34 C35 C36 C37 -0.8(7)
C35 C36 C37 N3 -1.1(7)
N5 C39 C40 C41 -0.1(8)
C39 C40 C41 C42 -0.4(8)
N5 C38 C42 C43 -178.3(4)
N6 C38 C42 C43 2.2(7)
N5 C38 C42 C41 0.0(7)
N6 C38 C42 C41 -179.4(4)
C40 C41 C42 C43 178.7(5)
C40 C41 C42 C38 0.4(7)
C38 C42 C43 C44 -1.3(7)
C41 C42 C43 C44 -179.5(5)
C42 C43 C44 C45 -0.1(8)
C43 C44 C45 N6 0.8(8)
C28 C29 N1 C22 0.1(6)
N2 C22 N1 C29 -179.1(3)
C26 C22 N1 C29 0.8(6)
C24 C23 N2 C22 0.1(6)
N1 C22 N2 C23 179.8(3)
C26 C22 N2 C23 -0.1(6)
C36 C37 N3 C30 1.9(7)
N4 C30 N3 C37 179.5(4)
C34 C30 N3 C37 -0.8(6)
C32 C31 N4 C30 -1.4(7)
N3 C30 N4 C31 -178.6(4)
C34 C30 N4 C31 1.6(6)
C40 C39 N5 C38 0.6(7)
N6 C38 N5 C39 178.9(4)
C42 C38 N5 C39 -0.5(7)
C44 C45 N6 C38 0.1(7)
N5 C38 N6 C45 178.9(4)
C42 C38 N6 C45 -1.6(6)
C3 C4 S1 C7 13.5(5)
C5 C4 S1 C7 -166.7(4)
C12 C11 S2 C14 0.9(4)
C10 C11 S2 C14 179.4(3)
C17 C18 S3 C21 1.0(5)
C19 C18 S3 C21 -179.8(4)
C6 C1 B1 O1 1.9(7)
C2 C1 B1 O1 -178.1(4)
C6 C1 B1 O2 -179.2(4)
C2 C1 B1 O2 0.9(6)
C13 C8 B2 O4 174.2(4)
C9 C8 B2 O4 -5.3(6)
C13 C8 B2 O3 -6.0(6)
C9 C8 B2 O3 174.4(4)
C20 C15 B3 O5 -4.7(6)
C16 C15 B3 O5 177.2(4)
C20 C15 B3 O6 176.8(4)
C16 C15 B3 O6 -1.2(6)
